data_7246081
loop_
_publ_author_name
'Payne, Simon'
'Andrusenko, Iryna'
'Papi, Francesco'
'Potticary, Jason'
'Gemmi, Mauro'
'Hall, Simon R.'

_publ_section_title
;
 The crystal structure and electronic properties of three novel charge
 transfer co-crystals TCNQFn--triphenylene (n = 0, 2, 4)
;
_journal_issue 5
_journal_name_full CrystEngComm
_journal_page_first 828
_journal_page_last 834
_journal_paper_doi 10.1039/D2CE01127A
_journal_volume 25
_journal_year 2023
_chemical_formula_sum 'C30 H12 F4 N4'
_chemical_formula_weight 504.45
_chemical_name_systematic Triphenylene-TCNQF4
_space_group_crystal_system monoclinic
_space_group_IT_number 15
_space_group_name_Hall '-C 2yc'
_space_group_name_H-M_alt 'C 1 2/c 1'
_atom_sites_solution_hydrogens geom
_atom_type_scat_source 'Doyle & Turner (1968)'
_audit_creation_method SHELXL-2018/3
_audit_update_record
;
2022-12-23 deposited with the CCDC.	2023-01-04 downloaded from the CCDC.
;
_cell_angle_alpha 90
_cell_angle_beta 130.3(5)
_cell_angle_gamma 90
_cell_formula_units_Z 4
_cell_length_a 17.8(4)
_cell_length_b 17.4(3)
_cell_length_c 9.20(18)
_cell_measurement_temperature 293(2)
_cell_volume 2173(8)
_computing_structure_refinement 'SHELXL-2018/3 (Sheldrick, 2018)'
_diffrn_ambient_temperature 293(2)
_diffrn_detector 'single-electron detector MEDIPIX'
_diffrn_detector_type 'ASI Timepix'
_diffrn_measured_fraction_theta_full 0.731
_diffrn_measured_fraction_theta_max 0.731
_diffrn_measurement_device 'transmission electron microscope'
_diffrn_measurement_device_type 'Zeiss Libra 120'
_diffrn_measurement_method 'stepwise precession-assisted 3D electron diffration'
_diffrn_radiation_type electron
_diffrn_radiation_wavelength 0.0335
_diffrn_reflns_av_R_equivalents 0.3314
_diffrn_reflns_av_unetI/netI 0.2036
_diffrn_reflns_Laue_measured_fraction_full 0.731
_diffrn_reflns_Laue_measured_fraction_max 0.731
_diffrn_reflns_limit_h_max 17
_diffrn_reflns_limit_h_min -17
_diffrn_reflns_limit_k_max 15
_diffrn_reflns_limit_k_min -15
_diffrn_reflns_limit_l_max 9
_diffrn_reflns_limit_l_min -9
_diffrn_reflns_number 2606
_diffrn_reflns_point_group_measured_fraction_full 0.731
_diffrn_reflns_point_group_measured_fraction_max 0.731
_diffrn_reflns_theta_full 0.960
_diffrn_reflns_theta_max 0.960
_diffrn_reflns_theta_min 0.090
_diffrn_source '120 kV electron microscope'
_diffrn_source_type 'LaB6 gun'
_exptl_absorpt_coefficient_mu 0.000
_exptl_crystal_density_diffrn 1.542
_exptl_crystal_description nanocrystal
_exptl_crystal_F_000 386
_refine_diff_density_max 0.337
_refine_diff_density_min -0.448
_refine_diff_density_rms 0.103
_refine_ls_extinction_method none
_refine_ls_goodness_of_fit_ref 2.461
_refine_ls_hydrogen_treatment constr
_refine_ls_matrix_type full
_refine_ls_number_parameters 65
_refine_ls_number_reflns 839
_refine_ls_number_restraints 86
_refine_ls_restrained_S_all 2.357
_refine_ls_R_factor_all 0.4199
_refine_ls_R_factor_gt 0.3533
_refine_ls_shift/su_max 0.110
_refine_ls_shift/su_mean 0.009
_refine_ls_structure_factor_coef Fsqd
_refine_ls_weighting_details 'w=1/[\s^2^(Fo^2^)+(0.1000P)^2^] where P=(Fo^2^+2Fc^2^)/3'
_refine_ls_weighting_scheme calc
_refine_ls_wR_factor_gt 0.5815
_refine_ls_wR_factor_ref 0.6369
_reflns_Friedel_coverage 0.000
_reflns_number_gt 477
_reflns_number_total 839
_reflns_threshold_expression 'I > 2\s(I)'
_cod_data_source_file d2ce01127a1.cif
_cod_data_source_block shelx_CCDC2
_cod_depositor_comments 'Adding full bibliography for 7246079--7246081.cif.'
_cod_original_cell_volume 2173(76)
_cod_original_sg_symbol_H-M 'C 2/c'
_cod_database_code 7246081
_shelx_shelxl_version_number 2018/3
_shelx_space_group_comment
;
The symmetry employed for this shelxl refinement is uniquely defined
by the following loop, which should always be used as a source of
symmetry information in preference to the above space-group names.
They are only intended as comments.
;

loop_
_space_group_symop_operation_xyz
'x, y, z'
'-x, y, -z+1/2'
'x+1/2, y+1/2, z'
'-x+1/2, y+1/2, -z+1/2'
'-x, -y, -z'
'x, -y, z-1/2'
'-x+1/2, -y+1/2, -z'
'x+1/2, -y+1/2, z-1/2'

loop_
_atom_site_label
_atom_site_type_symbol
_atom_site_fract_x
_atom_site_fract_y
_atom_site_fract_z
_atom_site_U_iso_or_equiv
_atom_site_adp_type
_atom_site_occupancy
_atom_site_site_symmetry_order
_atom_site_calc_flag
_atom_site_refinement_flags_posn
_atom_site_refinement_flags_adp
_atom_site_refinement_flags_occupancy
_atom_site_disorder_assembly
_atom_site_disorder_group
C1 C 0.4222(7) 0.2658(9) 0.3796(10) 0.032(7) Uiso 1 1 d G . . . .
H1 H 0.410080 0.218275 0.321784 0.039 Uiso 1 1 calc R U . . .
C2 C 0.4004(6) 0.3330(9) 0.2770(7) 0.070(10) Uiso 1 1 d G . . . .
H2 H 0.373702 0.330365 0.150691 0.083 Uiso 1 1 calc R U . . .
C3 C 0.4184(6) 0.4040(9) 0.3634(9) 0.065(10) Uiso 1 1 d G . . . .
H3 H 0.403851 0.448941 0.294805 0.077 Uiso 1 1 calc R U . . .
C4 C 0.4583(4) 0.4079(9) 0.5522(9) 0.035(7) Uiso 1 1 d G . . . .
H4 H 0.470379 0.455429 0.610014 0.042 Uiso 1 1 calc R U . . .
C5 C 0.4801(4) 0.3407(9) 0.6548(6) 0.033(7) Uiso 1 1 d DG . . . .
C6 C 0.4620(7) 0.2697(9) 0.5684(9) 0.081(11) Uiso 1 1 d DG . . . .
C7 C 0.4801(5) 0.1984(9) 0.6550(7) 0.042(7) Uiso 1 1 d D . . . .
C11 C 0.4802(5) 0.0591(16) 0.6551(7) 0.075(11) Uiso 1 1 d D . . . .
H11 H 0.467016 0.012800 0.591833 0.090 Uiso 1 1 calc R U . . .
C12 C 0.4603(10) 0.1287(11) 0.560(3) 0.051(8) Uiso 1 1 d D . . . .
H12 H 0.433919 0.128677 0.434086 0.061 Uiso 1 1 calc R U . . .
C19 C 0.2247(7) 0.3092(13) 0.385(2) 0.031(7) Uiso 1 1 d D . . . .
C20 C 0.2050(10) 0.2360(10) 0.297(2) 0.008(5) Uiso 1 1 d D . . . .
C24 C 0.2671(9) 0.3260(17) 0.576(2) 0.037(7) Uiso 1 1 d D . . . .
C25 C 0.1982(11) 0.3721(13) 0.264(2) 0.016(5) Uiso 1 1 d D . . . .
C26 C 0.1554(10) 0.3739(16) 0.074(3) 0.023(6) Uiso 1 1 d D . . . .
C27 C 0.2200(13) 0.445(2) 0.332(4) 0.047(9) Uiso 1 1 d D . . . .
N31 N 0.1185(15) 0.360(2) -0.083(3) 0.056(8) Uiso 1 1 d D . . . .
N32 N 0.236(2) 0.508(2) 0.376(5) 0.098(13) Uiso 1 1 d D . . . .
F35 F 0.165(2) 0.226(2) 0.132(4) 0.075(9) Uiso 1 1 d . . . . .
F38 F 0.2855(18) 0.385(2) 0.649(4) 0.059(8) Uiso 1 1 d . . . . .

loop_
_geom_angle_atom_site_label_1
_geom_angle_atom_site_label_2
_geom_angle_atom_site_label_3
_geom_angle
_geom_angle_site_symmetry_1
_geom_angle_site_symmetry_3
_geom_angle_publ_flag
C2 C1 C6 120.0 . . ?
C3 C2 C1 120.0 . . ?
C2 C3 C4 120.0 . . ?
C3 C4 C5 120.0 . . ?
C5 C5 C6 117.2 2_656 . ?
C5 C5 C4 122.8 2_656 . ?
C6 C5 C4 120.0 . . ?
C7 C6 C5 125.6(15) . . ?
C7 C6 C1 114.4(9) . . ?
C5 C6 C1 120.0 . . ?
C7 C7 C6 117.2(8) 2_656 . ?
C7 C7 C12 119.9(13) 2_656 . ?
C6 C7 C12 122.9(19) . . ?
C11 C11 C12 119.9(14) 2_656 . ?
C11 C12 C7 120(3) . . ?
C25 C19 C20 114(2) . . ?
C25 C19 C24 117(2) . . ?
C20 C19 C24 128.6(18) . . ?
F35 C20 C19 125(2) . . ?
F35 C20 C24 123(3) . 7_556 ?
C19 C20 C24 113(2) . 7_556 ?
F38 C24 C20 112(3) . 7_556 ?
F38 C24 C19 129(2) . . ?
C20 C24 C19 119(2) 7_556 . ?
C27 C25 C26 109(2) . . ?
C27 C25 C19 121(2) . . ?
C26 C25 C19 130(2) . . ?
N31 C26 C25 166(3) . . ?
N32 C27 C25 175(3) . . ?

loop_
_geom_bond_atom_site_label_1
_geom_bond_atom_site_label_2
_geom_bond_distance
_geom_bond_site_symmetry_2
_geom_bond_publ_flag
C1 C2 1.3900 . ?
C1 C6 1.3900 . ?
C2 C3 1.3900 . ?
C3 C4 1.3900 . ?
C4 C5 1.3900 . ?
C5 C5 1.40(3) 2_656 ?
C5 C6 1.3900 . ?
C6 C7 1.40(2) . ?
C7 C7 1.40(3) 2_656 ?
C7 C12 1.40(2) . ?
C11 C11 1.40(3) 2_656 ?
C11 C12 1.40(2) . ?
C19 C25 1.41(3) . ?
C19 C20 1.42(3) . ?
C19 C24 1.42(4) . ?
C20 F35 1.20(4) . ?
C20 C24 1.43(3) 7_556 ?
C24 F38 1.15(4) . ?
C25 C27 1.35(4) . ?
C25 C26 1.38(4) . ?
C26 N31 1.17(4) . ?
C27 N32 1.15(4) . ?
